data_8103813
loop_
_publ_author_name
'Klotz, S.'
'Hamel, G.'
'Nelmes, R.J.'
'Loveday, J.S.'
'Guthrie, M.'

_publ_section_title
;
 Recrystallisation of HDA ice under pressure by in-situ neutron
 diffraction to 3.9 GPa
;
_journal_name_full 'Zeitschrift fuer Kristallographie (149,1979-)'
_journal_page_first 117
_journal_page_last 122
_journal_volume 218
_journal_year 2003
_chemical_formula_sum 'D2 O'
_space_group_IT_number 167
_symmetry_space_group_name_Hall '-R 3 2"c'
_symmetry_space_group_name_H-M 'R -3 c :H'
_cell_angle_alpha 90
_cell_angle_beta 90
_cell_angle_gamma 120
_cell_formula_units_Z 48
_cell_length_a 8.6238
_cell_length_b 8.6238
_cell_length_c 16.934
_cell_volume 1090.655
_citation_journal_id_ASTM ZEKRDZ
_cod_data_source_file Klotz_ZEKRDZ_2003_1107.cif
_cod_data_source_block D2O1
_cod_original_formula_sum 'D2 O1'
_cod_database_code 8103813

loop_
_symmetry_equiv_pos_as_xyz
x,y,z
-y,x-y,z
-x+y,-x,z
y,x,-z+1/2
-x,-x+y,-z+1/2
x-y,-y,-z+1/2
-x,-y,-z
y,-x+y,-z
x-y,x,-z
-y,-x,z-1/2
x,x-y,z-1/2
-x+y,y,z-1/2
x+2/3,y+1/3,z+1/3
-y+2/3,x-y+1/3,z+1/3
-x+y+2/3,-x+1/3,z+1/3
y+2/3,x+1/3,-z+5/6
-x+2/3,-x+y+1/3,-z+5/6
x-y+2/3,-y+1/3,-z+5/6
-x+2/3,-y+1/3,-z+1/3
y+2/3,-x+y+1/3,-z+1/3
x-y+2/3,x+1/3,-z+1/3
-y+2/3,-x+1/3,z-1/6
x+2/3,x-y+1/3,z-1/6
-x+y+2/3,y+1/3,z-1/6
x+1/3,y+2/3,z+2/3
-y+1/3,x-y+2/3,z+2/3
-x+y+1/3,-x+2/3,z+2/3
y+1/3,x+2/3,-z+7/6
-x+1/3,-x+y+2/3,-z+7/6
x-y+1/3,-y+2/3,-z+7/6
-x+1/3,-y+2/3,-z+2/3
y+1/3,-x+y+2/3,-z+2/3
x-y+1/3,x+2/3,-z+2/3
-y+1/3,-x+2/3,z+1/6
x+1/3,x-y+2/3,z+1/6
-x+y+1/3,y+2/3,z+1/6

loop_
_atom_site_label
_atom_site_type_symbol
_atom_site_fract_x
_atom_site_fract_y
_atom_site_fract_z
_atom_site_occupancy
_atom_site_U_iso_or_equiv
D5 D+1 0.317 0.125 0.013 0.5 0.0
D3 D+1 0.463 0.295 -0.02 0.5 0.0
O1 O-2 0 0 0.081 1 0.0
D4 D+1 0.284 0.292 -0.003 0.5 0.0
D6 D+1 0.413 0.301 0.062 0.5 0.0
D2 D+1 0.027 0.111 0.108 0.5 0.0
D1 D+1 0 0 0.025 0.5 0.0
O2 O-2 0.364 0.25 0.009 1 0.0
